data_7062707
loop_
_publ_author_name
'Khoroshilova, Olesya V.'
'Borovkova, Kristina E.'
'Nikiforova, Lia R.'
'Salmova, Julia V.'
'Taraskin, Artem O.'
'Spiridonova, Daria V.'
'Vasilyev, Aleksander V.'

_publ_section_title
;
 TfOH-promoted multichannel transformations of trifluoromethyl side chain
 substituted thiophene and furan families to access antimicrobial agents
;
_journal_issue 39
_journal_name_full 'New Journal of Chemistry'
_journal_page_first 18492
_journal_page_last 18516
_journal_paper_doi 10.1039/D3NJ02990E
_journal_volume 47
_journal_year 2023
_chemical_formula_moiety 'C20 H17 F3 O3 S'
_chemical_formula_sum 'C20 H17 F3 O3 S'
_chemical_formula_weight 394.39
_space_group_crystal_system monoclinic
_space_group_IT_number 14
_space_group_name_Hall '-P 2ybc'
_space_group_name_H-M_alt 'P 1 21/c 1'
_atom_sites_solution_hydrogens geom
_atom_sites_solution_primary dual
_audit_creation_date 2022-09-08
_audit_creation_method
;
Olex2 1.2
(compiled 2017.03.28 svn.r3405 for OlexSys, GUI svn.r5337)
;
_audit_update_record
;
2022-12-29 deposited with the CCDC.	2023-09-11 downloaded from the CCDC.
;
_cell_angle_alpha 90
_cell_angle_beta 108.952(2)
_cell_angle_gamma 90
_cell_formula_units_Z 4
_cell_length_a 13.4778(2)
_cell_length_b 7.91980(10)
_cell_length_c 17.0401(3)
_cell_measurement_reflns_used 9043
_cell_measurement_temperature 99.9(7)
_cell_measurement_theta_max 79.3840
_cell_measurement_theta_min 3.4660
_cell_volume 1720.29(5)
_computing_cell_refinement 'CrysAlisPro 1.171.41.118a (Rigaku OD, 2021)'
_computing_data_collection 'CrysAlisPro 1.171.41.118a (Rigaku OD, 2021)'
_computing_data_reduction 'CrysAlisPro 1.171.41.118a (Rigaku OD, 2021)'
_computing_molecular_graphics 'Olex2 (Dolomanov et al., 2009)'
_computing_publication_material 'Olex2 (Dolomanov et al., 2009)'
_computing_structure_refinement 'ShelXL (Sheldrick, 2015)'
_computing_structure_solution 'ShelXT (Sheldrick, 2015)'
_diffrn_ambient_environment N~2~
_diffrn_ambient_temperature 99.9(7)
_diffrn_detector 'Hybrid Pixel Array Detector'
_diffrn_detector_area_resol_mean 10.0000
_diffrn_detector_type HyPix
_diffrn_measured_fraction_theta_full 1.000
_diffrn_measured_fraction_theta_max 0.970
_diffrn_measurement_details
;
List of Runs (angles in degrees, time in seconds):

  # Type    Start    End  Width  t~exp~   \w     \q     \k     \f   Frames
#--------------------------------------------------------------------------
  1  \w     72.00 111.00   0.50    0.35    --   47.35  77.00 160.00   78
  2  \w    125.00 150.00   0.50    1.40    --  113.25  77.00 160.00   50
  3  \w    101.00 178.00   0.50    1.40    --  113.25  45.00 120.00  154
  4  \w    101.00 169.00   0.50    1.40    --  113.25  45.00  90.00  136
  5  \w    150.00 178.00   0.50    1.40    --  113.25  45.00  60.00   56
  6  \w    115.00 141.00   0.50    1.40    --  113.25  45.00  60.00   52
  7  \w     92.00 168.00   0.50    1.40    --  113.25  77.00-180.00  152
  8  \w    -70.00  25.00   0.50    0.35    --  -47.35  77.00 160.00  190
  9  \w   -102.00 -50.00   0.50    1.40    -- -106.00  77.00 160.00  104
 10  \w    -67.00 -34.00   0.50    1.40    -- -106.00  61.00 150.00   66
 11  \w   -105.00 -58.00   0.50    1.40    -- -106.00  77.00   0.00   94
 12  \w    -69.00 -43.00   0.50    1.40    -- -106.00  61.00   0.00   52
 13  \w    -60.00 -33.00   0.50    1.40    -- -106.00  61.00 -60.00   54
 14  \w    -70.00 -45.00   0.50    1.40    -- -106.00  61.00 -90.00   50
 15  \w   -103.00 -30.00   0.50    0.35    --  -47.35 -77.00  34.00  146
 16  \w   -177.00 -84.00   0.50    1.40    -- -106.00 -77.00  34.00  186
 17  \w   -111.00 -76.00   0.50    0.35    --  -47.35-125.00 150.00   70
 18  \w      6.00  40.00   0.50    0.35    --   47.35 -77.00  34.00   68
 19  \w    -24.00  26.00   0.50    0.35    --   47.35 -19.00-150.00  100
 20  \w     75.00 118.00   0.50    0.35    --   47.35 125.00-150.00   86
 21  \w     45.00  71.00   0.50    1.40    --  113.25 -61.00-180.00   52
 22  \w     42.00  67.00   0.50    1.40    --  113.25 -61.00-150.00   50
 23  \w     42.00  67.00   0.50    1.40    --  113.25 -61.00 -90.00   50
 24  \w     71.00  96.00   0.50    1.40    --  113.25 -77.00 -90.00   50
 25  \w     47.00  96.00   0.50    1.40    --  113.25 -77.00  34.00   98
 26  \w     42.00  68.00   0.50    1.40    --  113.25 -61.00  60.00   52
 27  \w     44.00  69.00   0.50    1.40    --  113.25 -61.00  30.00   50
;
_diffrn_measurement_device 'four-circle diffractometer'
_diffrn_measurement_device_type 'XtaLAB Synergy, Single source at home/near, HyPix'
_diffrn_measurement_method '\w scans'
_diffrn_orient_matrix_type 'CrysAlisPro convention (1999,Acta A55,543-557)'
_diffrn_orient_matrix_UB_11 -0.0824792000
_diffrn_orient_matrix_UB_12 -0.0223273000
_diffrn_orient_matrix_UB_13 0.0441024000
_diffrn_orient_matrix_UB_21 -0.0561632000
_diffrn_orient_matrix_UB_22 0.1615071000
_diffrn_orient_matrix_UB_23 -0.0421920000
_diffrn_orient_matrix_UB_31 -0.0681508000
_diffrn_orient_matrix_UB_32 -0.1060249000
_diffrn_orient_matrix_UB_33 -0.0735897000
_diffrn_radiation_monochromator mirror
_diffrn_radiation_probe x-ray
_diffrn_radiation_type CuK\a
_diffrn_radiation_wavelength 1.54184
_diffrn_reflns_av_R_equivalents 0.0310
_diffrn_reflns_av_unetI/netI 0.0289
_diffrn_reflns_Laue_measured_fraction_full 1.000
_diffrn_reflns_Laue_measured_fraction_max 0.970
_diffrn_reflns_limit_h_max 17
_diffrn_reflns_limit_h_min -17
_diffrn_reflns_limit_k_max 7
_diffrn_reflns_limit_k_min -10
_diffrn_reflns_limit_l_max 20
_diffrn_reflns_limit_l_min -21
_diffrn_reflns_number 12865
_diffrn_reflns_point_group_measured_fraction_full 1.000
_diffrn_reflns_point_group_measured_fraction_max 0.970
_diffrn_reflns_theta_full 67.684
_diffrn_reflns_theta_max 79.845
_diffrn_reflns_theta_min 3.467
_diffrn_source 'micro-focus sealed X-ray tube'
_diffrn_source_type 'PhotonJet (Cu) X-ray Source'
_exptl_absorpt_coefficient_mu 2.136
_exptl_absorpt_correction_T_max 1.00000
_exptl_absorpt_correction_T_min 0.86081
_exptl_absorpt_correction_type multi-scan
_exptl_absorpt_process_details
;
CrysAlisPro 1.171.41.118a (Rigaku Oxford Diffraction, 2021)
Empirical absorption correction using spherical harmonics,
implemented in SCALE3 ABSPACK scaling algorithm.
;
_exptl_crystal_colour colourless
_exptl_crystal_colour_primary colourless
_exptl_crystal_density_diffrn 1.523
_exptl_crystal_description prism
_exptl_crystal_F_000 816
_exptl_crystal_size_max 0.09
_exptl_crystal_size_mid 0.07
_exptl_crystal_size_min 0.05
_refine_diff_density_max 0.399
_refine_diff_density_min -0.307
_refine_diff_density_rms 0.054
_refine_ls_extinction_method none
_refine_ls_goodness_of_fit_ref 1.102
_refine_ls_hydrogen_treatment constr
_refine_ls_matrix_type full
_refine_ls_number_parameters 246
_refine_ls_number_reflns 3629
_refine_ls_number_restraints 0
_refine_ls_restrained_S_all 1.102
_refine_ls_R_factor_all 0.0369
_refine_ls_R_factor_gt 0.0338
_refine_ls_shift/su_max 0.001
_refine_ls_shift/su_mean 0.000
_refine_ls_structure_factor_coef Fsqd
_refine_ls_weighting_details 'w=1/[\s^2^(Fo^2^)+(0.0412P)^2^+1.0315P] where P=(Fo^2^+2Fc^2^)/3'
_refine_ls_weighting_scheme calc
_refine_ls_wR_factor_gt 0.0920
_refine_ls_wR_factor_ref 0.0938
_reflns_Friedel_coverage 0.000
_reflns_number_gt 3299
_reflns_number_total 3629
_reflns_threshold_expression 'I > 2\s(I)'
_cod_data_source_file d3nj02990e2.cif
_cod_data_source_block 20398_okl170
_cod_depositor_comments 'Adding full bibliography for 7062703--7062708.cif.'
_cod_database_code 7062707
_shelx_shelxl_version_number 2014/7
_chemical_oxdiff_formula 'C20 H7 F3 O3 S1'
_shelx_space_group_comment
;
The symmetry employed for this shelxl refinement is uniquely defined
by the following loop, which should always be used as a source of
symmetry information in preference to the above space-group names.
They are only intended as comments.
;
_reflns_odcompleteness_completeness 99.95
_reflns_odcompleteness_iscentric 1
_reflns_odcompleteness_theta 72.42
_olex2_refinement_description
;
1. Fixed Uiso
 At 1.2 times of:
  All C(H) groups, All C(H,H) groups
 At 1.5 times of:
  All C(H,H,H) groups
2.a Ternary CH refined with riding coordinates:
 C3(H3), C4(H4)
2.b Secondary CH2 refined with riding coordinates:
 C2(H2A,H2B)
2.c Aromatic/amide H refined with riding coordinates:
 C8(H8), C18(H18), C11(H11), C17(H17), C14(H14), C16(H16), C15(H15)
2.d Idealised Me refined as rotating group:
 C19(H19A,H19B,H19C), C20(H20A,H20B,H20C)
;
_olex2_submission_special_instructions 'No special instructions were received'
_oxdiff_exptl_absorpt_empirical_details
;
Empirical correction (ABSPACK) includes:
- Absorption correction using spherical harmonics
- Frame scaling
;
_oxdiff_exptl_absorpt_empirical_full_max 1.350
_oxdiff_exptl_absorpt_empirical_full_min 0.740

loop_
_space_group_symop_operation_xyz
'x, y, z'
'-x, y+1/2, -z+1/2'
'-x, -y, -z'
'x, -y-1/2, z-1/2'

loop_
_atom_site_label
_atom_site_type_symbol
_atom_site_fract_x
_atom_site_fract_y
_atom_site_fract_z
_atom_site_U_iso_or_equiv
_atom_site_adp_type
_atom_site_occupancy
_atom_site_site_symmetry_order
_atom_site_calc_flag
_atom_site_refinement_flags_posn
_atom_site_refinement_flags_adp
_atom_site_refinement_flags_occupancy
_atom_site_disorder_assembly
_atom_site_disorder_group
S1 S 0.30999(3) 0.96962(5) 0.68798(2) 0.01994(11) Uani 1 1 d . . . . .
F2 F 0.44109(7) 0.45898(11) 0.82884(6) 0.0213(2) Uani 1 1 d . . . . .
F1 F 0.51837(7) 0.67601(12) 0.89665(6) 0.0233(2) Uani 1 1 d . . . . .
F3 F 0.39536(7) 0.55326(12) 0.93071(6) 0.0230(2) Uani 1 1 d . . . . .
O2 O 0.02026(9) 0.28655(14) 0.60884(7) 0.0212(2) Uani 1 1 d . . . . .
O3 O 0.02459(8) 0.33373(14) 0.75838(7) 0.0196(2) Uani 1 1 d . . . . .
O1 O 0.22789(10) 0.97991(16) 0.52529(7) 0.0268(3) Uani 1 1 d . . . . .
C9 C 0.09998(12) 0.38672(19) 0.65531(9) 0.0170(3) Uani 1 1 d . . . . .
C8 C 0.17735(12) 0.45691(19) 0.62749(9) 0.0175(3) Uani 1 1 d . . . . .
H8 H 0.1794 0.4328 0.5734 0.021 Uiso 1 1 calc R . . . .
C3 C 0.34607(12) 0.64133(19) 0.66515(9) 0.0169(3) Uani 1 1 d . . . . .
H3 H 0.4027 0.5548 0.6740 0.020 Uiso 1 1 calc R . . . .
C4 C 0.37990(12) 0.77653(19) 0.73440(9) 0.0171(3) Uani 1 1 d . . . . .
H4 H 0.4576 0.7936 0.7542 0.021 Uiso 1 1 calc R . . . .
C18 C 0.21440(12) 0.8970(2) 0.85436(9) 0.0182(3) Uani 1 1 d . . . . .
H18 H 0.1594 0.8204 0.8282 0.022 Uiso 1 1 calc R . . . .
C7 C 0.25182(12) 0.56343(18) 0.68071(9) 0.0162(3) Uani 1 1 d . . . . .
C6 C 0.24871(11) 0.59995(18) 0.75928(9) 0.0152(3) Uani 1 1 d . . . . .
C5 C 0.33991(11) 0.71439(18) 0.80607(9) 0.0156(3) Uani 1 1 d . . . . .
C10 C 0.10065(11) 0.41689(19) 0.73713(9) 0.0163(3) Uani 1 1 d . . . . .
C2 C 0.32583(12) 0.7259(2) 0.58092(10) 0.0200(3) Uani 1 1 d . . . . .
H2A H 0.3924 0.7372 0.5685 0.024 Uiso 1 1 calc R . . . .
H2B H 0.2768 0.6566 0.5368 0.024 Uiso 1 1 calc R . . . .
C13 C 0.31563(12) 0.86400(19) 0.85419(9) 0.0161(3) Uani 1 1 d . . . . .
C12 C 0.42384(12) 0.6013(2) 0.86576(9) 0.0177(3) Uani 1 1 d . . . . .
C11 C 0.17477(12) 0.52372(18) 0.78937(9) 0.0165(3) Uani 1 1 d . . . . .
H11 H 0.1752 0.5445 0.8444 0.020 Uiso 1 1 calc R . . . .
C19 C 0.02020(13) 0.2422(2) 0.52783(10) 0.0223(3) Uani 1 1 d . . . . .
H19A H 0.0137 0.3447 0.4943 0.034 Uiso 1 1 calc GR . . . .
H19B H -0.0391 0.1671 0.5017 0.034 Uiso 1 1 calc GR . . . .
H19C H 0.0859 0.1844 0.5317 0.034 Uiso 1 1 calc GR . . . .
C17 C 0.19298(13) 1.0419(2) 0.89264(10) 0.0209(3) Uani 1 1 d . . . . .
H17 H 0.1234 1.0633 0.8921 0.025 Uiso 1 1 calc R . . . .
C20 C 0.00478(12) 0.3881(2) 0.83182(9) 0.0201(3) Uani 1 1 d . . . . .
H20A H -0.0120 0.5089 0.8275 0.030 Uiso 1 1 calc GR . . . .
H20B H 0.0673 0.3684 0.8801 0.030 Uiso 1 1 calc GR . . . .
H20C H -0.0545 0.3245 0.8382 0.030 Uiso 1 1 calc GR . . . .
C14 C 0.39532(12) 0.97892(19) 0.89344(10) 0.0196(3) Uani 1 1 d . . . . .
H14 H 0.4650 0.9581 0.8941 0.024 Uiso 1 1 calc R . . . .
C1 C 0.27884(12) 0.8986(2) 0.58387(10) 0.0203(3) Uani 1 1 d . . . . .
C16 C 0.27221(13) 1.1549(2) 0.93146(10) 0.0214(3) Uani 1 1 d . . . . .
H16 H 0.2575 1.2530 0.9578 0.026 Uiso 1 1 calc R . . . .
C15 C 0.37350(13) 1.1227(2) 0.93129(10) 0.0219(3) Uani 1 1 d . . . . .
H15 H 0.4283 1.1999 0.9573 0.026 Uiso 1 1 calc R . . . .

loop_
_atom_site_aniso_label
_atom_site_aniso_U_11
_atom_site_aniso_U_22
_atom_site_aniso_U_33
_atom_site_aniso_U_23
_atom_site_aniso_U_13
_atom_site_aniso_U_12
S1 0.0255(2) 0.01672(19) 0.01954(19) 0.00123(13) 0.01001(15) -0.00035(14)
F2 0.0224(5) 0.0189(4) 0.0218(5) -0.0027(3) 0.0063(4) 0.0043(3)
F1 0.0161(4) 0.0256(5) 0.0242(5) -0.0043(4) 0.0013(3) 0.0000(4)
F3 0.0265(5) 0.0266(5) 0.0172(4) 0.0043(4) 0.0088(4) 0.0059(4)
O2 0.0218(5) 0.0249(6) 0.0171(5) -0.0059(4) 0.0067(4) -0.0079(4)
O3 0.0202(5) 0.0229(6) 0.0183(5) -0.0024(4) 0.0099(4) -0.0058(4)
O1 0.0279(6) 0.0299(6) 0.0228(6) 0.0074(5) 0.0082(5) 0.0004(5)
C9 0.0204(7) 0.0146(7) 0.0145(7) -0.0014(5) 0.0038(5) -0.0025(6)
C8 0.0206(7) 0.0182(7) 0.0136(7) -0.0010(5) 0.0053(6) -0.0001(6)
C3 0.0177(7) 0.0185(7) 0.0159(7) -0.0012(6) 0.0072(5) -0.0012(6)
C4 0.0183(7) 0.0175(7) 0.0161(7) -0.0002(6) 0.0065(5) -0.0002(6)
C18 0.0183(7) 0.0181(7) 0.0170(7) 0.0002(6) 0.0040(5) 0.0001(6)
C7 0.0183(7) 0.0154(7) 0.0158(7) 0.0014(5) 0.0067(5) 0.0015(6)
C6 0.0155(7) 0.0148(6) 0.0147(7) 0.0001(5) 0.0041(5) 0.0002(5)
C5 0.0161(7) 0.0162(7) 0.0148(7) -0.0012(5) 0.0055(5) -0.0005(5)
C10 0.0172(7) 0.0155(7) 0.0176(7) 0.0013(5) 0.0075(5) -0.0001(6)
C2 0.0225(7) 0.0211(7) 0.0180(7) -0.0009(6) 0.0086(6) -0.0033(6)
C13 0.0196(7) 0.0153(7) 0.0130(6) 0.0017(5) 0.0047(5) 0.0010(6)
C12 0.0181(7) 0.0195(7) 0.0162(7) -0.0024(6) 0.0064(5) 0.0001(6)
C11 0.0189(7) 0.0165(7) 0.0144(7) 0.0008(5) 0.0058(5) 0.0020(6)
C19 0.0253(8) 0.0237(8) 0.0178(7) -0.0055(6) 0.0065(6) -0.0047(6)
C17 0.0227(8) 0.0207(8) 0.0208(7) 0.0003(6) 0.0089(6) 0.0035(6)
C20 0.0211(7) 0.0255(8) 0.0167(7) -0.0011(6) 0.0103(6) -0.0019(6)
C14 0.0194(7) 0.0194(7) 0.0200(7) -0.0014(6) 0.0062(6) -0.0012(6)
C1 0.0182(7) 0.0237(8) 0.0208(7) 0.0017(6) 0.0086(6) -0.0055(6)
C16 0.0299(8) 0.0167(7) 0.0175(7) -0.0016(6) 0.0078(6) 0.0033(6)
C15 0.0263(8) 0.0186(7) 0.0191(7) -0.0025(6) 0.0053(6) -0.0038(6)

loop_
_atom_type_symbol
_atom_type_description
_atom_type_scat_dispersion_real
_atom_type_scat_dispersion_imag
_atom_type_scat_source
C C 0.0181 0.0091 'International Tables Vol C Tables 4.2.6.8 and 6.1.1.4'
H H 0.0000 0.0000 'International Tables Vol C Tables 4.2.6.8 and 6.1.1.4'
F F 0.0727 0.0534 'International Tables Vol C Tables 4.2.6.8 and 6.1.1.4'
O O 0.0492 0.0322 'International Tables Vol C Tables 4.2.6.8 and 6.1.1.4'
S S 0.3331 0.5567 'International Tables Vol C Tables 4.2.6.8 and 6.1.1.4'

loop_
_geom_angle_atom_site_label_1
_geom_angle_atom_site_label_2
_geom_angle_atom_site_label_3
_geom_angle
_geom_angle_site_symmetry_1
_geom_angle_site_symmetry_3
_geom_angle_publ_flag
C1 S1 C4 95.06(7) . . ?
C9 O2 C19 117.30(12) . . ?
C10 O3 C20 117.25(12) . . ?
O2 C9 C8 124.77(13) . . ?
O2 C9 C10 115.04(13) . . ?
C8 C9 C10 120.19(13) . . ?
C9 C8 H8 120.7 . . ?
C9 C8 C7 118.66(14) . . ?
C7 C8 H8 120.7 . . ?
C4 C3 H3 109.7 . . ?
C7 C3 H3 109.7 . . ?
C7 C3 C4 101.83(12) . . ?
C7 C3 C2 116.14(12) . . ?
C2 C3 H3 109.7 . . ?
C2 C3 C4 109.37(12) . . ?
S1 C4 H4 111.6 . . ?
C3 C4 S1 105.37(10) . . ?
C3 C4 H4 111.6 . . ?
C3 C4 C5 106.63(12) . . ?
C5 C4 S1 109.84(10) . . ?
C5 C4 H4 111.6 . . ?
C13 C18 H18 119.7 . . ?
C13 C18 C17 120.51(14) . . ?
C17 C18 H18 119.7 . . ?
C8 C7 C3 126.92(13) . . ?
C6 C7 C8 120.88(14) . . ?
C6 C7 C3 112.07(13) . . ?
C7 C6 C5 110.92(12) . . ?
C7 C6 C11 120.94(14) . . ?
C11 C6 C5 127.88(13) . . ?
C6 C5 C4 101.65(11) . . ?
C6 C5 C13 117.50(12) . . ?
C6 C5 C12 107.10(12) . . ?
C13 C5 C4 111.16(12) . . ?
C13 C5 C12 109.53(12) . . ?
C12 C5 C4 109.46(12) . . ?
O3 C10 C9 114.62(13) . . ?
O3 C10 C11 124.80(13) . . ?
C11 C10 C9 120.58(13) . . ?
C3 C2 H2A 110.0 . . ?
C3 C2 H2B 110.0 . . ?
H2A C2 H2B 108.4 . . ?
C1 C2 C3 108.30(12) . . ?
C1 C2 H2A 110.0 . . ?
C1 C2 H2B 110.0 . . ?
C18 C13 C5 121.72(13) . . ?
C18 C13 C14 118.53(14) . . ?
C14 C13 C5 119.53(13) . . ?
F2 C12 C5 112.30(12) . . ?
F1 C12 F2 105.37(11) . . ?
F1 C12 C5 113.69(12) . . ?
F3 C12 F2 106.69(12) . . ?
F3 C12 F1 106.88(12) . . ?
F3 C12 C5 111.43(12) . . ?
C6 C11 H11 120.7 . . ?
C10 C11 C6 118.57(14) . . ?
C10 C11 H11 120.7 . . ?
O2 C19 H19A 109.5 . . ?
O2 C19 H19B 109.5 . . ?
O2 C19 H19C 109.5 . . ?
H19A C19 H19B 109.5 . . ?
H19A C19 H19C 109.5 . . ?
H19B C19 H19C 109.5 . . ?
C18 C17 H17 119.7 . . ?
C16 C17 C18 120.65(15) . . ?
C16 C17 H17 119.7 . . ?
O3 C20 H20A 109.5 . . ?
O3 C20 H20B 109.5 . . ?
O3 C20 H20C 109.5 . . ?
H20A C20 H20B 109.5 . . ?
H20A C20 H20C 109.5 . . ?
H20B C20 H20C 109.5 . . ?
C13 C14 H14 119.7 . . ?
C15 C14 C13 120.67(15) . . ?
C15 C14 H14 119.7 . . ?
O1 C1 S1 123.15(13) . . ?
O1 C1 C2 126.16(15) . . ?
C2 C1 S1 110.69(11) . . ?
C17 C16 H16 120.5 . . ?
C17 C16 C15 119.08(14) . . ?
C15 C16 H16 120.5 . . ?
C14 C15 C16 120.56(15) . . ?
C14 C15 H15 119.7 . . ?
C16 C15 H15 119.7 . . ?

loop_
_geom_bond_atom_site_label_1
_geom_bond_atom_site_label_2
_geom_bond_distance
_geom_bond_site_symmetry_2
_geom_bond_publ_flag
S1 C4 1.8351(15) . ?
S1 C1 1.7767(16) . ?
F2 C12 1.3476(18) . ?
F1 C12 1.3470(18) . ?
F3 C12 1.3392(18) . ?
O2 C9 1.3631(18) . ?
O2 C19 1.4241(18) . ?
O3 C10 1.3628(18) . ?
O3 C20 1.4282(18) . ?
O1 C1 1.199(2) . ?
C9 C8 1.394(2) . ?
C9 C10 1.412(2) . ?
C8 H8 0.9500 . ?
C8 C7 1.397(2) . ?
C3 H3 1.0000 . ?
C3 C4 1.548(2) . ?
C3 C7 1.511(2) . ?
C3 C2 1.526(2) . ?
C4 H4 1.0000 . ?
C4 C5 1.566(2) . ?
C18 H18 0.9500 . ?
C18 C13 1.390(2) . ?
C18 C17 1.396(2) . ?
C7 C6 1.384(2) . ?
C6 C5 1.527(2) . ?
C6 C11 1.397(2) . ?
C5 C13 1.536(2) . ?
C5 C12 1.539(2) . ?
C10 C11 1.389(2) . ?
C2 H2A 0.9900 . ?
C2 H2B 0.9900 . ?
C2 C1 1.515(2) . ?
C13 C14 1.401(2) . ?
C11 H11 0.9500 . ?
C19 H19A 0.9800 . ?
C19 H19B 0.9800 . ?
C19 H19C 0.9800 . ?
C17 H17 0.9500 . ?
C17 C16 1.385(2) . ?
C20 H20A 0.9800 . ?
C20 H20B 0.9800 . ?
C20 H20C 0.9800 . ?
C14 H14 0.9500 . ?
C14 C15 1.387(2) . ?
C16 H16 0.9500 . ?
C16 C15 1.390(2) . ?
C15 H15 0.9500 . ?
